data_7210807
loop_
_publ_author_name
'Zhao, Yi'
'Liang, Li-Li'
'Chen, Kai'
'Zhang, Ting'
'Xiao, Xin'
'Zhang, Yun-Qian'
'Tao, Zhu'
'Xue, Sai-Feng'
'Zhu, Qian-Jiang'

_publ_section_title
;
 Inorganic anion-aided coordination of lanthanide metal ions to
 cucurbituril and supramolecular self-assembly: potential applications in
 the separation of light lanthanides
;
_journal_issue 39
_journal_name_full CrystEngComm
_journal_page_first 7987
_journal_paper_doi 10.1039/c3ce40568k
_journal_volume 15
_journal_year 2013
_chemical_formula_sum 'C36 H102 Cd Cl5 Gd N24 O45'
_chemical_formula_weight 2038.32
_chemical_name_systematic
;
?
;
_space_group_IT_number 2
_symmetry_cell_setting triclinic
_symmetry_space_group_name_Hall '-P 1'
_symmetry_space_group_name_H-M 'P -1'
_atom_sites_solution_hydrogens geom
_atom_sites_solution_primary direct
_atom_sites_solution_secondary difmap
_audit_creation_method SHELXL-97
_cell_angle_alpha 64.678(6)
_cell_angle_beta 80.911(6)
_cell_angle_gamma 81.763(6)
_cell_formula_units_Z 2
_cell_length_a 15.136(3)
_cell_length_b 15.719(3)
_cell_length_c 17.189(3)
_cell_measurement_temperature 223(2)
_cell_volume 3637.1(12)
_computing_cell_refinement 'SAINT (Bruker, 2005)'
_computing_data_collection 'APEX2 (Bruker, 2005)'
_computing_data_reduction SAINT
_computing_molecular_graphics 'Ortep-3 for Windows (Farrugia, 1997)'
_computing_publication_material 'WinGX (Farrugia, 1999)'
_computing_structure_refinement 'SHELXL97 (Sheldrick, 2008)'
_computing_structure_solution 'SHELXS97 (Sheldrick, 2008)'
_diffrn_ambient_temperature 223(2)
_diffrn_measured_fraction_theta_full 0.992
_diffrn_measured_fraction_theta_max 0.992
_diffrn_measurement_device_type 'Bruker CCD Area Detector'
_diffrn_measurement_method '\f and \w scan'
_diffrn_radiation_monochromator graphite
_diffrn_radiation_source 'fine-focus sealed tube'
_diffrn_radiation_type MoK\a
_diffrn_radiation_wavelength 0.71073
_diffrn_reflns_av_R_equivalents 0.0364
_diffrn_reflns_av_sigmaI/netI 0.0387
_diffrn_reflns_limit_h_max 17
_diffrn_reflns_limit_h_min -17
_diffrn_reflns_limit_k_max 18
_diffrn_reflns_limit_k_min -15
_diffrn_reflns_limit_l_max 20
_diffrn_reflns_limit_l_min -20
_diffrn_reflns_number 40460
_diffrn_reflns_theta_full 25.00
_diffrn_reflns_theta_max 25.00
_diffrn_reflns_theta_min 1.32
_exptl_absorpt_coefficient_mu 1.500
_exptl_absorpt_correction_T_max 0.7740
_exptl_absorpt_correction_T_min 0.7055
_exptl_absorpt_correction_type multi-scan
_exptl_absorpt_process_details 'SADABS (Bruker, 2008)'
_exptl_crystal_colour colorless
_exptl_crystal_density_diffrn 1.861
_exptl_crystal_density_method 'not measured'
_exptl_crystal_description prism
_exptl_crystal_F_000 2086
_exptl_crystal_size_max 0.25
_exptl_crystal_size_mid 0.21
_exptl_crystal_size_min 0.18
_platon_squeeze_details
;
;
_refine_diff_density_max 0.863
_refine_diff_density_min -0.900
_refine_diff_density_rms 0.083
_refine_ls_extinction_method none
_refine_ls_goodness_of_fit_ref 1.053
_refine_ls_hydrogen_treatment constr
_refine_ls_matrix_type full
_refine_ls_number_parameters 759
_refine_ls_number_reflns 12691
_refine_ls_number_restraints 0
_refine_ls_restrained_S_all 1.053
_refine_ls_R_factor_all 0.0411
_refine_ls_R_factor_gt 0.0365
_refine_ls_shift/su_max 0.001
_refine_ls_shift/su_mean 0.000
_refine_ls_structure_factor_coef Fsqd
_refine_ls_weighting_details 'calc w=1/[\s^2^(Fo^2^)+(0.0618P)^2^+0.1628P] where P=(Fo^2^+2Fc^2^)/3'
_refine_ls_weighting_scheme calc
_refine_ls_wR_factor_gt 0.0980
_refine_ls_wR_factor_ref 0.1009
_reflns_number_gt 11129
_reflns_number_total 12691
_reflns_threshold_expression >2sigma(I)
_cod_data_source_file c3ce40568k.txt
_cod_data_source_block p208
_cod_original_cell_volume 3637.0(10)
_cod_database_code 7210807

loop_
_symmetry_equiv_pos_as_xyz
'x, y, z'
'-x, -y, -z'

loop_
_atom_site_label
_atom_site_type_symbol
_atom_site_fract_x
_atom_site_fract_y
_atom_site_fract_z
_atom_site_U_iso_or_equiv
_atom_site_adp_type
_atom_site_occupancy
_atom_site_symmetry_multiplicity
_atom_site_calc_flag
_atom_site_refinement_flags
Cl5 Cl 0.51207(8) 0.19725(10) -0.04448(8) 0.0725(3) Uani 1 1 d .
Cl4' Cl 0.0425(6) -0.2950(10) -0.5341(6) 0.126(4) Uani 0.37(3) 1 d P
O1W O 0.43618(16) -0.1329(2) -0.14293(15) 0.0478(6) Uani 1 1 d .
O2W O 0.23853(18) -0.23790(19) -0.11164(16) 0.0498(6) Uani 1 1 d .
O3W O 0.39666(16) 0.02015(19) -0.30341(16) 0.0479(6) Uani 1 1 d .
O4W O 0.12945(16) -0.0649(2) -0.16502(16) 0.0509(6) Uani 1 1 d .
Gd1 Gd 0.291285(10) -0.084063(11) -0.194112(9) 0.03206(7) Uani 1 1 d .
Cl1 Cl -0.12173(10) -0.46764(11) -0.30579(15) 0.1167(7) Uani 1 1 d .
Cl2 Cl -0.01139(9) -0.23998(12) -0.34765(12) 0.0989(5) Uani 1 1 d .
Cl3 Cl 0.14942(10) -0.46509(13) -0.33154(14) 0.1449(10) Uani 1 1 d .
Cl4 Cl -0.0045(16) -0.3334(10) -0.5374(3) 0.195(8) Uani 0.63(3) 1 d P
Cd1 Cd 0.00774(3) -0.37872(3) -0.38309(3) 0.08244(14) Uani 1 1 d .
C1 C 0.2117(2) -0.0370(3) -0.39178(19) 0.0348(7) Uani 1 1 d .
C2 C 0.1642(2) 0.0048(3) -0.5265(2) 0.0388(8) Uani 1 1 d .
H2 H 0.1014 0.0294 -0.5380 0.047 Uiso 1 1 calc R
C3 C 0.1731(2) -0.1032(3) -0.4791(2) 0.0385(8) Uani 1 1 d .
H3 H 0.1156 -0.1305 -0.4712 0.046 Uiso 1 1 calc R
C4 C 0.2651(2) -0.0566(3) -0.6104(2) 0.0397(8) Uani 1 1 d .
C5 C 0.2158(2) -0.2113(2) -0.3266(2) 0.0365(7) Uani 1 1 d .
H5A H 0.2005 -0.2057 -0.2713 0.044 Uiso 1 1 calc R
H5B H 0.1748 -0.2531 -0.3285 0.044 Uiso 1 1 calc R
C6 C 0.2730(3) -0.2279(3) -0.5202(2) 0.0478(9) Uani 1 1 d .
H6A H 0.2919 -0.2307 -0.5763 0.057 Uiso 1 1 calc R
H6B H 0.2232 -0.2681 -0.4918 0.057 Uiso 1 1 calc R
C7 C 0.3717(2) -0.2402(2) -0.29228(19) 0.0329(7) Uani 1 1 d .
C8 C 0.3377(2) -0.3145(2) -0.3747(2) 0.0376(7) Uani 1 1 d .
H8 H 0.3015 -0.3692 -0.3544 0.045 Uiso 1 1 calc R
C9 C 0.4350(2) -0.3454(2) -0.3527(2) 0.0376(7) Uani 1 1 d .
H9 H 0.4444 -0.4145 -0.3189 0.045 Uiso 1 1 calc R
C10 C 0.4350(2) -0.2699(3) -0.5028(2) 0.0418(8) Uani 1 1 d .
C11 C 0.5214(2) -0.3136(2) -0.25216(19) 0.0360(7) Uani 1 1 d .
H11A H 0.5017 -0.2950 -0.2041 0.043 Uiso 1 1 calc R
H11B H 0.5378 -0.3819 -0.2274 0.043 Uiso 1 1 calc R
C12 C 0.5811(2) -0.3414(3) -0.4495(2) 0.0440(8) Uani 1 1 d .
H12A H 0.5955 -0.3385 -0.5081 0.053 Uiso 1 1 calc R
H12B H 0.5939 -0.4071 -0.4087 0.053 Uiso 1 1 calc R
C13 C 0.6296(2) -0.1939(3) -0.2889(2) 0.0402(8) Uani 1 1 d .
C14 C 0.6650(2) -0.2999(3) -0.3540(2) 0.0370(7) Uani 1 1 d .
H14 H 0.6848 -0.3673 -0.3216 0.044 Uiso 1 1 calc R
C15 C 0.7436(2) -0.2362(2) -0.3786(2) 0.0363(7) Uani 1 1 d .
H15 H 0.8000 -0.2738 -0.3573 0.044 Uiso 1 1 calc R
C16 C 0.6898(2) -0.2200(2) -0.5051(2) 0.0374(8) Uani 1 1 d .
C17 C 0.7684(2) -0.1158(3) -0.3230(2) 0.0416(8) Uani 1 1 d .
H17A H 0.8282 -0.1495 -0.3142 0.050 Uiso 1 1 calc R
H17B H 0.7445 -0.1076 -0.2700 0.050 Uiso 1 1 calc R
C18 C 0.8207(2) -0.1338(3) -0.5247(2) 0.0382(8) Uani 1 1 d .
H18A H 0.8270 -0.1332 -0.5826 0.046 Uiso 1 1 calc R
H18B H 0.8774 -0.1618 -0.4999 0.046 Uiso 1 1 calc R
C19 C 0.2478(2) 0.1326(2) -0.1734(2) 0.0357(7) Uani 1 1 d .
C20 C 0.2066(2) 0.2742(2) -0.1600(2) 0.0375(7) Uani 1 1 d .
H20 H 0.2291 0.3347 -0.2033 0.045 Uiso 1 1 calc R
C21 C 0.2749(2) 0.2156(2) -0.0961(2) 0.0365(7) Uani 1 1 d .
H21 H 0.3285 0.2501 -0.1066 0.044 Uiso 1 1 calc R
C22 C 0.1438(2) 0.2487(3) -0.0194(2) 0.0429(8) Uani 1 1 d .
C23 C 0.3592(2) 0.0557(3) -0.0692(2) 0.0377(8) Uani 1 1 d .
H23A H 0.4076 0.0808 -0.0558 0.045 Uiso 1 1 calc R
H23B H 0.3860 0.0250 -0.1075 0.045 Uiso 1 1 calc R
C24 C 0.2642(3) 0.1550(3) 0.0698(2) 0.0473(9) Uani 1 1 d .
H24A H 0.2335 0.1842 0.1081 0.057 Uiso 1 1 calc R
H24B H 0.3277 0.1671 0.0596 0.057 Uiso 1 1 calc R
C25 C 0.2847(2) -0.0916(3) 0.0159(2) 0.0357(7) Uani 1 1 d .
C26 C 0.3201(2) -0.0164(3) 0.0961(2) 0.0374(8) Uani 1 1 d .
H26 H 0.3816 -0.0152 0.1082 0.045 Uiso 1 1 calc R
C27 C 0.2784(2) -0.1102(3) 0.1571(2) 0.0369(8) Uani 1 1 d .
H27 H 0.3208 -0.1538 0.1980 0.044 Uiso 1 1 calc R
C28 C 0.1891(2) 0.0141(3) 0.1763(2) 0.0405(8) Uani 1 1 d .
C29 C 0.2419(2) -0.2455(2) 0.1257(2) 0.0389(8) Uani 1 1 d .
H29A H 0.2619 -0.2636 0.0774 0.047 Uiso 1 1 calc R
H29B H 0.2771 -0.2862 0.1736 0.047 Uiso 1 1 calc R
C30 C 0.1474(2) -0.1462(3) 0.2748(2) 0.0450(9) Uani 1 1 d .
H30A H 0.1150 -0.1123 0.3085 0.054 Uiso 1 1 calc R
H30B H 0.1880 -0.1963 0.3119 0.054 Uiso 1 1 calc R
C31 C 0.0970(2) -0.2837(2) 0.1074(2) 0.0372(7) Uani 1 1 d .
C32 C 0.1053(2) -0.2763(2) 0.23899(19) 0.0363(7) Uani 1 1 d .
H32 H 0.1398 -0.3247 0.2850 0.044 Uiso 1 1 calc R
C33 C 0.0129(2) -0.3077(2) 0.2403(2) 0.0374(8) Uani 1 1 d .
H33 H 0.0031 -0.3710 0.2873 0.045 Uiso 1 1 calc R
C34 C -0.0069(2) -0.1698(3) 0.26339(19) 0.0369(8) Uani 1 1 d .
C35 C -0.0492(2) -0.3502(3) 0.1334(2) 0.0422(8) Uani 1 1 d .
H35A H -0.0204 -0.3697 0.0876 0.051 Uiso 1 1 calc R
H35B H -0.0670 -0.4072 0.1840 0.051 Uiso 1 1 calc R
C36 C -0.1443(2) -0.2425(3) 0.2756(2) 0.0381(8) Uani 1 1 d .
H36A H -0.1686 -0.2041 0.3077 0.046 Uiso 1 1 calc R
H36B H -0.1546 -0.3084 0.3138 0.046 Uiso 1 1 calc R
N1 N 0.19464(18) 0.0364(2) -0.46683(16) 0.0358(6) Uani 1 1 d .
N2 N 0.20174(19) -0.1182(2) -0.39689(17) 0.0390(7) Uani 1 1 d .
N3 N 0.22295(19) 0.0234(2) -0.60609(17) 0.0410(7) Uani 1 1 d .
N4 N 0.2410(2) -0.1317(2) -0.53469(18) 0.0421(7) Uani 1 1 d .
N5 N 0.30561(19) -0.2538(2) -0.32953(17) 0.0372(6) Uani 1 1 d .
N6 N 0.44674(19) -0.2933(2) -0.30333(17) 0.0361(6) Uani 1 1 d .
N7 N 0.3474(2) -0.2657(2) -0.46753(19) 0.0455(7) Uani 1 1 d .
N8 N 0.48701(19) -0.3148(2) -0.43653(18) 0.0419(7) Uani 1 1 d .
N9 N 0.60012(18) -0.2655(2) -0.30145(17) 0.0375(6) Uani 1 1 d .
N10 N 0.71145(19) -0.1730(2) -0.33584(17) 0.0395(7) Uani 1 1 d .
N11 N 0.63898(19) -0.2824(2) -0.43802(17) 0.0400(7) Uani 1 1 d .
N12 N 0.75062(19) -0.1921(2) -0.47189(16) 0.0377(6) Uani 1 1 d .
N13 N 0.19269(19) 0.2125(2) -0.19991(17) 0.0359(6) Uani 1 1 d .
N14 N 0.29755(19) 0.1315(2) -0.11358(17) 0.0377(6) Uani 1 1 d .
N15 N 0.12842(19) 0.2890(2) -0.10411(18) 0.0407(7) Uani 1 1 d .
N16 N 0.2262(2) 0.1991(2) -0.01175(18) 0.0425(7) Uani 1 1 d .
N17 N 0.31847(18) -0.0152(2) 0.01116(16) 0.0363(6) Uani 1 1 d .
N18 N 0.26014(18) -0.1485(2) 0.09900(16) 0.0361(6) Uani 1 1 d .
N19 N 0.2573(2) 0.0536(2) 0.11317(18) 0.0414(7) Uani 1 1 d .
N20 N 0.19958(19) -0.0821(2) 0.20197(17) 0.0398(7) Uani 1 1 d .
N21 N 0.14839(19) -0.2620(2) 0.15308(17) 0.0399(7) Uani 1 1 d .
N22 N 0.01590(18) -0.3075(2) 0.15627(17) 0.0386(6) Uani 1 1 d .
N23 N 0.08323(18) -0.1890(2) 0.25130(17) 0.0383(6) Uani 1 1 d .
N24 N -0.04907(18) -0.2343(2) 0.25388(17) 0.0369(6) Uani 1 1 d .
O1 O 0.23099(16) -0.02899(18) -0.32778(14) 0.0417(6) Uani 1 1 d .
O2 O 0.36412(15) -0.18942(18) -0.25381(14) 0.0400(5) Uani 1 1 d .
O3 O 0.59090(18) -0.1560(2) -0.24268(16) 0.0514(7) Uani 1 1 d .
O4 O 0.31299(18) -0.0611(2) -0.67317(16) 0.0541(7) Uani 1 1 d .
O5 O 0.4613(2) -0.2414(2) -0.57920(17) 0.0609(8) Uani 1 1 d .
O6 O 0.68501(18) -0.19577(19) -0.58179(15) 0.0483(6) Uani 1 1 d .
O7 O 0.25302(17) 0.07066(17) -0.20018(15) 0.0427(6) Uani 1 1 d .
O8 O 0.27844(16) -0.10910(18) -0.04746(14) 0.0410(6) Uani 1 1 d .
O9 O 0.11799(17) -0.2833(2) 0.03534(16) 0.0504(6) Uani 1 1 d .
O10 O 0.0923(2) 0.2577(2) 0.03961(18) 0.0630(8) Uani 1 1 d .
O11 O 0.12998(18) 0.0577(2) 0.20583(17) 0.0525(7) Uani 1 1 d .
O12 O -0.04447(17) -0.10261(18) 0.27961(15) 0.0433(6) Uani 1 1 d .

loop_
_atom_site_aniso_label
_atom_site_aniso_U_11
_atom_site_aniso_U_22
_atom_site_aniso_U_33
_atom_site_aniso_U_23
_atom_site_aniso_U_13
_atom_site_aniso_U_12
Cl5 0.0545(6) 0.0889(9) 0.0786(7) -0.0335(6) -0.0262(5) -0.0029(6)
Cl4' 0.107(6) 0.162(7) 0.058(3) 0.004(3) 0.002(2) -0.033(4)
O1W 0.0362(13) 0.0700(18) 0.0402(13) -0.0280(12) -0.0092(10) 0.0085(12)
O2W 0.0550(16) 0.0496(16) 0.0456(13) -0.0233(12) 0.0091(11) -0.0113(13)
O3W 0.0382(14) 0.0547(16) 0.0465(13) -0.0183(12) 0.0029(11) -0.0075(12)
O4W 0.0356(13) 0.0577(17) 0.0511(14) -0.0168(13) 0.0003(11) -0.0031(12)
Gd1 0.03116(10) 0.03956(11) 0.02846(9) -0.01798(7) -0.00344(6) 0.00067(7)
Cl1 0.0599(8) 0.0616(9) 0.2035(19) -0.0395(10) 0.0057(10) -0.0007(7)
Cl2 0.0476(7) 0.0999(11) 0.1453(13) -0.0435(10) -0.0176(7) -0.0100(7)
Cl3 0.0486(8) 0.1021(12) 0.1740(17) 0.0400(12) 0.0019(9) 0.0009(7)
Cl4 0.266(16) 0.185(8) 0.070(2) -0.007(3) -0.036(4) 0.045(9)
Cd1 0.0616(2) 0.0663(3) 0.0772(2) 0.00553(19) -0.00246(18) 0.00404(18)
C1 0.0256(16) 0.048(2) 0.0321(16) -0.0183(15) -0.0059(12) 0.0008(14)
C2 0.0323(17) 0.053(2) 0.0333(16) -0.0185(15) -0.0077(13) -0.0033(15)
C3 0.0329(18) 0.050(2) 0.0372(17) -0.0192(15) -0.0078(13) -0.0087(15)
C4 0.0339(18) 0.053(2) 0.0422(18) -0.0268(17) -0.0114(15) -0.0035(16)
C5 0.0307(17) 0.046(2) 0.0322(16) -0.0146(15) -0.0021(13) -0.0087(15)
C6 0.050(2) 0.058(2) 0.051(2) -0.0332(19) -0.0174(17) -0.0027(18)
C7 0.0348(17) 0.0314(18) 0.0280(14) -0.0085(13) 0.0008(12) -0.0062(14)
C8 0.045(2) 0.0276(18) 0.0417(17) -0.0149(14) -0.0026(14) -0.0070(15)
C9 0.0436(19) 0.0336(19) 0.0372(17) -0.0170(14) -0.0006(14) -0.0045(15)
C10 0.048(2) 0.042(2) 0.045(2) -0.0286(17) -0.0057(16) -0.0012(17)
C11 0.0369(18) 0.0370(19) 0.0296(15) -0.0108(14) -0.0065(13) 0.0039(14)
C12 0.050(2) 0.045(2) 0.0477(19) -0.0310(17) -0.0004(16) -0.0027(17)
C13 0.0314(17) 0.058(2) 0.0312(16) -0.0184(16) -0.0030(13) -0.0034(16)
C14 0.0393(18) 0.0364(19) 0.0336(16) -0.0143(14) -0.0047(13) 0.0026(15)
C15 0.0355(18) 0.0378(19) 0.0323(16) -0.0132(14) -0.0059(13) 0.0048(14)
C16 0.0400(19) 0.0350(19) 0.0377(18) -0.0192(15) -0.0031(14) 0.0078(15)
C17 0.043(2) 0.055(2) 0.0283(15) -0.0163(15) -0.0099(14) -0.0076(17)
C18 0.0313(17) 0.050(2) 0.0358(16) -0.0222(15) 0.0002(13) -0.0011(15)
C19 0.0334(17) 0.039(2) 0.0339(16) -0.0149(14) 0.0020(13) -0.0068(15)
C20 0.0408(19) 0.0332(19) 0.0418(17) -0.0187(15) -0.0019(14) -0.0063(15)
C21 0.0349(18) 0.039(2) 0.0361(16) -0.0157(14) 0.0009(13) -0.0103(15)
C22 0.045(2) 0.048(2) 0.0435(19) -0.0265(17) 0.0001(16) -0.0081(17)
C23 0.0292(17) 0.047(2) 0.0359(16) -0.0172(15) 0.0005(13) -0.0032(15)
C24 0.049(2) 0.059(3) 0.047(2) -0.0316(18) -0.0112(16) -0.0101(18)
C25 0.0270(16) 0.045(2) 0.0369(17) -0.0203(15) -0.0039(13) 0.0034(14)
C26 0.0309(17) 0.050(2) 0.0372(17) -0.0217(15) -0.0096(13) -0.0025(15)
C27 0.0297(17) 0.051(2) 0.0334(16) -0.0195(15) -0.0129(13) 0.0037(15)
C28 0.0326(18) 0.064(3) 0.0350(16) -0.0293(17) -0.0080(14) -0.0030(17)
C29 0.0343(18) 0.039(2) 0.0409(17) -0.0156(15) -0.0056(14) 0.0047(15)
C30 0.044(2) 0.068(3) 0.0283(16) -0.0238(17) -0.0073(14) -0.0045(18)
C31 0.0421(19) 0.0325(18) 0.0321(16) -0.0100(14) -0.0051(14) 0.0020(15)
C32 0.0372(18) 0.0336(19) 0.0299(15) -0.0069(13) -0.0055(13) 0.0040(14)
C33 0.0386(18) 0.0359(19) 0.0316(16) -0.0091(14) -0.0039(13) -0.0004(15)
C34 0.0393(19) 0.042(2) 0.0247(14) -0.0090(14) -0.0066(13) -0.0022(16)
C35 0.043(2) 0.035(2) 0.055(2) -0.0261(16) -0.0014(16) -0.0018(16)
C36 0.0338(18) 0.047(2) 0.0327(16) -0.0163(14) 0.0027(13) -0.0076(15)
N1 0.0352(15) 0.0389(16) 0.0340(13) -0.0147(12) -0.0093(11) -0.0003(12)
N2 0.0383(16) 0.0468(18) 0.0364(14) -0.0188(13) -0.0111(12) -0.0048(13)
N3 0.0407(16) 0.0511(19) 0.0316(14) -0.0174(13) -0.0006(12) -0.0084(14)
N4 0.0496(18) 0.0458(18) 0.0374(15) -0.0228(13) -0.0064(13) -0.0036(14)
N5 0.0378(16) 0.0400(17) 0.0385(14) -0.0202(12) -0.0023(12) -0.0072(13)
N6 0.0380(16) 0.0350(16) 0.0389(14) -0.0195(12) -0.0038(12) -0.0013(12)
N7 0.0453(18) 0.057(2) 0.0429(16) -0.0294(15) -0.0084(13) 0.0016(15)
N8 0.0403(16) 0.0498(19) 0.0416(15) -0.0256(14) -0.0007(12) -0.0052(14)
N9 0.0318(15) 0.0444(17) 0.0400(14) -0.0230(13) -0.0011(11) 0.0008(13)
N10 0.0345(15) 0.0518(19) 0.0369(14) -0.0235(13) -0.0013(12) -0.0043(13)
N11 0.0398(16) 0.0480(18) 0.0357(14) -0.0210(13) -0.0035(12) -0.0040(13)
N12 0.0389(16) 0.0420(17) 0.0312(13) -0.0141(12) -0.0035(11) -0.0040(13)
N13 0.0399(16) 0.0369(16) 0.0347(13) -0.0184(12) -0.0044(11) -0.0032(13)
N14 0.0389(16) 0.0384(16) 0.0397(14) -0.0198(13) -0.0054(12) -0.0027(13)
N15 0.0392(16) 0.0432(18) 0.0469(16) -0.0270(14) -0.0009(13) -0.0030(13)
N16 0.0423(17) 0.0512(19) 0.0396(15) -0.0248(14) -0.0044(12) -0.0020(14)
N17 0.0367(15) 0.0439(17) 0.0293(13) -0.0156(12) -0.0043(11) -0.0044(13)
N18 0.0346(15) 0.0428(17) 0.0299(13) -0.0149(12) -0.0054(11) 0.0012(12)
N19 0.0423(17) 0.0484(19) 0.0418(15) -0.0262(14) -0.0021(13) -0.0073(14)
N20 0.0380(16) 0.051(2) 0.0362(14) -0.0234(13) -0.0031(12) -0.0059(13)
N21 0.0368(16) 0.0448(18) 0.0364(14) -0.0173(13) 0.0008(12) -0.0020(13)
N22 0.0342(15) 0.0452(18) 0.0381(14) -0.0202(13) -0.0010(12) -0.0028(13)
N23 0.0345(15) 0.0467(18) 0.0358(14) -0.0195(13) -0.0038(11) -0.0022(13)
N24 0.0337(15) 0.0391(17) 0.0391(14) -0.0179(12) -0.0049(11) -0.0001(12)
O1 0.0440(14) 0.0524(16) 0.0353(12) -0.0238(11) -0.0123(10) 0.0025(11)
O2 0.0385(13) 0.0503(15) 0.0420(12) -0.0307(12) -0.0065(10) 0.0036(11)
O3 0.0496(15) 0.0659(18) 0.0522(14) -0.0403(14) 0.0077(12) -0.0090(13)
O4 0.0509(16) 0.076(2) 0.0420(13) -0.0328(14) -0.0019(12) -0.0010(14)
O5 0.0639(18) 0.078(2) 0.0415(15) -0.0295(14) -0.0018(13) 0.0021(16)
O6 0.0555(16) 0.0574(17) 0.0359(13) -0.0225(12) -0.0070(11) -0.0045(13)
O7 0.0501(15) 0.0431(15) 0.0415(12) -0.0247(11) -0.0059(11) -0.0003(12)
O8 0.0418(13) 0.0560(16) 0.0315(11) -0.0254(11) -0.0042(10) 0.0005(11)
O9 0.0484(15) 0.0625(18) 0.0450(14) -0.0276(13) 0.0068(11) -0.0148(13)
O10 0.0588(18) 0.084(2) 0.0483(15) -0.0356(15) 0.0008(13) 0.0065(15)
O11 0.0485(16) 0.0626(18) 0.0584(15) -0.0391(14) 0.0028(12) -0.0059(13)
O12 0.0446(14) 0.0465(15) 0.0447(13) -0.0254(12) -0.0089(11) 0.0040(12)

loop_
_atom_type_symbol
_atom_type_description
_atom_type_scat_dispersion_real
_atom_type_scat_dispersion_imag
_atom_type_scat_source
C C 0.0033 0.0016 'International Tables Vol C Tables 4.2.6.8 and 6.1.1.4'
H H 0.0000 0.0000 'International Tables Vol C Tables 4.2.6.8 and 6.1.1.4'
N N 0.0061 0.0033 'International Tables Vol C Tables 4.2.6.8 and 6.1.1.4'
O O 0.0106 0.0060 'International Tables Vol C Tables 4.2.6.8 and 6.1.1.4'
Cl Cl 0.1484 0.1585 'International Tables Vol C Tables 4.2.6.8 and 6.1.1.4'
Cd Cd -0.8075 1.2024 'International Tables Vol C Tables 4.2.6.8 and 6.1.1.4'
Gd Gd -0.1653 3.9035 'International Tables Vol C Tables 4.2.6.8 and 6.1.1.4'

loop_
_geom_angle_atom_site_label_1
_geom_angle_atom_site_label_2
_geom_angle_atom_site_label_3
_geom_angle
_geom_angle_site_symmetry_1
_geom_angle_site_symmetry_3
Cl4 Cl4' Cd1 83.4(5) . .
O8 Gd1 O2 126.39(8) . .
O8 Gd1 O1 151.42(8) . .
O2 Gd1 O1 76.90(8) . .
O8 Gd1 O7 76.92(8) . .
O2 Gd1 O7 151.82(8) . .
O1 Gd1 O7 87.15(8) . .
O8 Gd1 O1W 70.74(8) . .
O2 Gd1 O1W 72.97(8) . .
O1 Gd1 O1W 137.29(8) . .
O7 Gd1 O1W 105.99(9) . .
O8 Gd1 O2W 73.74(9) . .
O2 Gd1 O2W 70.31(8) . .
O1 Gd1 O2W 104.46(9) . .
O7 Gd1 O2W 137.05(8) . .
O1W Gd1 O2W 93.15(10) . .
O8 Gd1 O4W 79.95(8) . .
O2 Gd1 O4W 122.62(9) . .
O1 Gd1 O4W 72.64(9) . .
O7 Gd1 O4W 72.61(9) . .
O1W Gd1 O4W 149.95(8) . .
O2W Gd1 O4W 71.93(9) . .
O8 Gd1 O3W 122.09(9) . .
O2 Gd1 O3W 81.20(9) . .
O1 Gd1 O3W 73.36(9) . .
O7 Gd1 O3W 71.95(9) . .
O1W Gd1 O3W 72.70(9) . .
O2W Gd1 O3W 150.97(9) . .
O4W Gd1 O3W 131.35(9) . .
Cl4' Cl4 Cd1 72.4(5) . .
Cl4' Cd1 Cl1 128.4(4) . .
Cl4' Cd1 Cl3 104.6(2) . .
Cl1 Cd1 Cl3 112.76(6) . .
Cl4' Cd1 Cl4 24.2(3) . .
Cl1 Cd1 Cl4 104.9(7) . .
Cl3 Cd1 Cl4 115.3(4) . .
Cl4' Cd1 Cl2 96.5(5) . .
Cl1 Cd1 Cl2 105.41(6) . .
Cl3 Cd1 Cl2 106.13(8) . .
Cl4 Cd1 Cl2 112.0(3) . .
O1 C1 N1 124.1(3) . .
O1 C1 N2 126.4(3) . .
N1 C1 N2 109.4(3) . .
N3 C2 N1 114.5(3) . .
N3 C2 C3 103.5(3) . .
N1 C2 C3 103.8(3) . .
N3 C2 H2 111.5 . .
N1 C2 H2 111.5 . .
C3 C2 H2 111.5 . .
N4 C3 N2 114.5(3) . .
N4 C3 C2 103.4(3) . .
N2 C3 C2 102.3(3) . .
N4 C3 H3 112.0 . .
N2 C3 H3 112.0 . .
C2 C3 H3 112.0 . .
O4 C4 N3 125.4(3) . .
O4 C4 N4 126.1(4) . .
N3 C4 N4 108.4(3) . .
N5 C5 N2 113.9(3) . .
N5 C5 H5A 108.8 . .
N2 C5 H5A 108.8 . .
N5 C5 H5B 108.8 . .
N2 C5 H5B 108.8 . .
H5A C5 H5B 107.7 . .
N4 C6 N7 113.9(3) . .
N4 C6 H6A 108.8 . .
N7 C6 H6A 108.8 . .
N4 C6 H6B 108.8 . .
N7 C6 H6B 108.8 . .
H6A C6 H6B 107.7 . .
O2 C7 N6 125.6(3) . .
O2 C7 N5 125.6(3) . .
N6 C7 N5 108.8(3) . .
N7 C8 N5 114.5(3) . .
N7 C8 C9 103.4(3) . .
N5 C8 C9 103.1(3) . .
N7 C8 H8 111.8 . .
N5 C8 H8 111.8 . .
C9 C8 H8 111.8 . .
N8 C9 N6 113.9(3) . .
N8 C9 C8 103.5(3) . .
N6 C9 C8 103.2(3) . .
N8 C9 H9 111.8 . .
N6 C9 H9 111.8 . .
C8 C9 H9 111.8 . .
O5 C10 N8 125.9(4) . .
O5 C10 N7 126.2(4) . .
N8 C10 N7 107.8(3) . .
N9 C11 N6 113.5(3) . .
N9 C11 H11A 108.9 . .
N6 C11 H11A 108.9 . .
N9 C11 H11B 108.9 . .
N6 C11 H11B 108.9 . .
H11A C11 H11B 107.7 . .
N8 C12 N11 113.9(3) . .
N8 C12 H12A 108.8 . .
N11 C12 H12A 108.8 . .
N8 C12 H12B 108.8 . .
N11 C12 H12B 108.8 . .
H12A C12 H12B 107.7 . .
O3 C13 N10 125.0(3) . .
O3 C13 N9 126.5(3) . .
N10 C13 N9 108.5(3) . .
N9 C14 N11 115.5(3) . .
N9 C14 C15 103.8(3) . .
N11 C14 C15 102.9(2) . .
N9 C14 H14 111.4 . .
N11 C14 H14 111.4 . .
C15 C14 H14 111.4 . .
N12 C15 N10 115.3(3) . .
N12 C15 C14 103.1(3) . .
N10 C15 C14 103.0(3) . .
N12 C15 H15 111.6 . .
N10 C15 H15 111.6 . .
C14 C15 H15 111.6 . .
O6 C16 N11 126.4(3) . .
O6 C16 N12 125.2(3) . .
N11 C16 N12 108.3(3) . .
N10 C17 N3 114.2(3) . 2_654
N10 C17 H17A 108.7 . .
N3 C17 H17A 108.7 2_654 .
N10 C17 H17B 108.7 . .
N3 C17 H17B 108.7 2_654 .
H17A C17 H17B 107.6 . .
N12 C18 N1 113.9(3) . 2_654
N12 C18 H18A 108.8 . .
N1 C18 H18A 108.8 2_654 .
N12 C18 H18B 108.8 . .
N1 C18 H18B 108.8 2_654 .
H18A C18 H18B 107.7 . .
O7 C19 N13 125.0(3) . .
O7 C19 N14 125.4(3) . .
N13 C19 N14 109.6(3) . .
N15 C20 N13 113.4(3) . .
N15 C20 C21 103.2(3) . .
N13 C20 C21 103.6(3) . .
N15 C20 H20 112.0 . .
N13 C20 H20 112.0 . .
C21 C20 H20 112.0 . .
N16 C21 N14 114.8(3) . .
N16 C21 C20 104.1(3) . .
N14 C21 C20 103.2(3) . .
N16 C21 H21 111.4 . .
N14 C21 H21 111.4 . .
C20 C21 H21 111.4 . .
O10 C22 N15 124.9(4) . .
O10 C22 N16 126.0(3) . .
N15 C22 N16 109.0(3) . .
N14 C23 N17 113.5(3) . .
N14 C23 H23A 108.9 . .
N17 C23 H23A 108.9 . .
N14 C23 H23B 108.9 . .
N17 C23 H23B 108.9 . .
H23A C23 H23B 107.7 . .
N16 C24 N19 113.5(3) . .
N16 C24 H24A 108.9 . .
N19 C24 H24A 108.9 . .
N16 C24 H24B 108.9 . .
N19 C24 H24B 108.9 . .
H24A C24 H24B 107.7 . .
O8 C25 N17 125.1(3) . .
O8 C25 N18 124.6(3) . .
N17 C25 N18 110.3(3) . .
N19 C26 N17 114.0(3) . .
N19 C26 C27 102.7(3) . .
N17 C26 C27 102.0(3) . .
N19 C26 H26 112.4 . .
N17 C26 H26 112.4 . .
C27 C26 H26 112.4 . .
N20 C27 N18 114.3(3) . .
N20 C27 C26 104.6(3) . .
N18 C27 C26 104.0(2) . .
N20 C27 H27 111.2 . .
N18 C27 H27 111.2 . .
C26 C27 H27 111.2 . .
O11 C28 N19 125.4(4) . .
O11 C28 N20 126.0(3) . .
N19 C28 N20 108.6(3) . .
N21 C29 N18 113.7(3) . .
N21 C29 H29A 108.8 . .
N18 C29 H29A 108.8 . .
N21 C29 H29B 108.8 . .
N18 C29 H29B 108.8 . .
H29A C29 H29B 107.7 . .
N20 C30 N23 113.6(3) . .
N20 C30 H30A 108.9 . .
N23 C30 H30A 108.9 . .
N20 C30 H30B 108.9 . .
N23 C30 H30B 108.9 . .
H30A C30 H30B 107.7 . .
O9 C31 N21 126.9(3) . .
O9 C31 N22 125.1(3) . .
N21 C31 N22 108.0(3) . .
N21 C32 N23 113.6(3) . .
N21 C32 C33 103.0(3) . .
N23 C32 C33 103.8(3) . .
N21 C32 H32 111.9 . .
N23 C32 H32 111.9 . .
C33 C32 H32 111.9 . .
N22 C33 N24 114.5(3) . .
N22 C33 C32 103.7(2) . .
N24 C33 C32 102.6(3) . .
N22 C33 H33 111.8 . .
N24 C33 H33 111.8 . .
C32 C33 H33 111.8 . .
O12 C34 N24 125.5(3) . .
O12 C34 N23 125.2(3) . .
N24 C34 N23 109.2(3) . .
N15 C35 N22 113.9(3) 2 .
N15 C35 H35A 108.8 2 .
N22 C35 H35A 108.8 . .
N15 C35 H35B 108.8 2 .
N22 C35 H35B 108.8 . .
H35A C35 H35B 107.7 . .
N24 C36 N13 113.1(3) . 2
N24 C36 H36A 109.0 . .
N13 C36 H36A 109.0 2 .
N24 C36 H36B 109.0 . .
N13 C36 H36B 109.0 2 .
H36A C36 H36B 107.8 . .
C1 N1 C18 122.5(3) . 2_654
C1 N1 C2 111.2(3) . .
C18 N1 C2 123.3(3) 2_654 .
C1 N2 C3 113.0(3) . .
C1 N2 C5 123.5(3) . .
C3 N2 C5 123.4(3) . .
C4 N3 C2 112.4(3) . .
C4 N3 C17 122.7(3) . 2_654
C2 N3 C17 124.8(3) . 2_654
C4 N4 C3 111.9(3) . .
C4 N4 C6 121.9(3) . .
C3 N4 C6 125.7(3) . .
C7 N5 C5 123.6(3) . .
C7 N5 C8 112.1(3) . .
C5 N5 C8 124.3(3) . .
C7 N6 C9 112.6(3) . .
C7 N6 C11 121.7(3) . .
C9 N6 C11 123.9(3) . .
C10 N7 C8 112.5(3) . .
C10 N7 C6 122.5(3) . .
C8 N7 C6 124.4(3) . .
C10 N8 C12 123.0(3) . .
C10 N8 C9 112.6(3) . .
C12 N8 C9 123.8(3) . .
C13 N9 C14 112.6(3) . .
C13 N9 C11 122.9(3) . .
C14 N9 C11 123.3(3) . .
C13 N10 C17 122.1(3) . .
C13 N10 C15 112.0(3) . .
C17 N10 C15 123.5(3) . .
C16 N11 C12 122.9(3) . .
C16 N11 C14 112.6(3) . .
C12 N11 C14 123.0(3) . .
C16 N12 C18 123.0(3) . .
C16 N12 C15 113.0(3) . .
C18 N12 C15 123.5(3) . .
C19 N13 C36 122.1(3) . 2
C19 N13 C20 111.7(3) . .
C36 N13 C20 124.3(3) 2 .
C19 N14 C23 124.4(3) . .
C19 N14 C21 111.6(3) . .
C23 N14 C21 123.9(3) . .
C22 N15 C35 122.1(3) . 2
C22 N15 C20 111.9(3) . .
C35 N15 C20 125.4(3) 2 .
C22 N16 C24 121.7(3) . .
C22 N16 C21 111.2(3) . .
C24 N16 C21 125.7(3) . .
C25 N17 C26 112.4(3) . .
C25 N17 C23 123.6(3) . .
C26 N17 C23 123.6(3) . .
C25 N18 C27 111.3(3) . .
C25 N18 C29 122.4(3) . .
C27 N18 C29 124.2(3) . .
C28 N19 C26 112.6(3) . .
C28 N19 C24 122.6(3) . .
C26 N19 C24 124.8(3) . .
C28 N20 C30 123.2(3) . .
C28 N20 C27 111.6(3) . .
C30 N20 C27 124.3(3) . .
C31 N21 C29 122.6(3) . .
C31 N21 C32 112.7(3) . .
C29 N21 C32 123.6(3) . .
C31 N22 C33 112.5(3) . .
C31 N22 C35 122.3(3) . .
C33 N22 C35 123.5(3) . .
C34 N23 C30 123.0(3) . .
C34 N23 C32 111.4(3) . .
C30 N23 C32 123.0(3) . .
C34 N24 C36 122.9(3) . .
C34 N24 C33 112.8(3) . .
C36 N24 C33 122.7(3) . .
C1 O1 Gd1 154.3(2) . .
C7 O2 Gd1 157.2(2) . .
C19 O7 Gd1 154.9(2) . .
C25 O8 Gd1 157.3(2) . .

loop_
_geom_bond_atom_site_label_1
_geom_bond_atom_site_label_2
_geom_bond_distance
_geom_bond_site_symmetry_2
Cl4' Cl4 1.019(14) .
Cl4' Cd1 2.364(7) .
O1W Gd1 2.392(2) .
O2W Gd1 2.400(3) .
O3W Gd1 2.434(2) .
O4W Gd1 2.423(2) .
Gd1 O8 2.359(2) .
Gd1 O2 2.363(2) .
Gd1 O1 2.366(2) .
Gd1 O7 2.379(2) .
Cl1 Cd1 2.4358(16) .
Cl2 Cd1 2.4720(19) .
Cl3 Cd1 2.4421(16) .
Cl4 Cd1 2.465(7) .
C1 O1 1.242(4) .
C1 N1 1.345(4) .
C1 N2 1.346(4) .
C2 N3 1.449(4) .
C2 N1 1.469(4) .
C2 C3 1.534(5) .
C2 H2 0.9900 .
C3 N4 1.446(4) .
C3 N2 1.456(4) .
C3 H3 0.9900 .
C4 O4 1.224(4) .
C4 N3 1.353(5) .
C4 N4 1.371(5) .
C5 N5 1.429(4) .
C5 N2 1.459(4) .
C5 H5A 0.9800 .
C5 H5B 0.9800 .
C6 N4 1.445(5) .
C6 N7 1.454(5) .
C6 H6A 0.9800 .
C6 H6B 0.9800 .
C7 O2 1.220(4) .
C7 N6 1.349(4) .
C7 N5 1.355(4) .
C8 N7 1.438(4) .
C8 N5 1.459(4) .
C8 C9 1.536(5) .
C8 H8 0.9900 .
C9 N8 1.443(4) .
C9 N6 1.452(4) .
C9 H9 0.9900 .
C10 O5 1.210(4) .
C10 N8 1.361(5) .
C10 N7 1.373(5) .
C11 N9 1.449(4) .
C11 N6 1.457(4) .
C11 H11A 0.9800 .
C11 H11B 0.9800 .
C12 N8 1.435(5) .
C12 N11 1.453(5) .
C12 H12A 0.9800 .
C12 H12B 0.9800 .
C13 O3 1.220(4) .
C13 N10 1.367(4) .
C13 N9 1.375(5) .
C14 N9 1.434(4) .
C14 N11 1.458(4) .
C14 C15 1.556(5) .
C14 H14 0.9900 .
C15 N12 1.443(4) .
C15 N10 1.461(4) .
C15 H15 0.9900 .
C16 O6 1.217(4) .
C16 N11 1.360(4) .
C16 N12 1.364(4) .
C17 N10 1.433(4) .
C17 N3 1.451(5) 2_654
C17 H17A 0.9800 .
C17 H17B 0.9800 .
C18 N12 1.433(4) .
C18 N1 1.462(5) 2_654
C18 H18A 0.9800 .
C18 H18B 0.9800 .
C19 O7 1.231(4) .
C19 N13 1.346(5) .
C19 N14 1.360(4) .
C20 N15 1.459(4) .
C20 N13 1.460(4) .
C20 C21 1.531(5) .
C20 H20 0.9900 .
C21 N16 1.453(4) .
C21 N14 1.460(4) .
C21 H21 0.9900 .
C22 O10 1.224(4) .
C22 N15 1.361(5) .
C22 N16 1.366(5) .
C23 N14 1.415(4) .
C23 N17 1.463(4) .
C23 H23A 0.9800 .
C23 H23B 0.9800 .
C24 N16 1.445(5) .
C24 N19 1.453(5) .
C24 H24A 0.9800 .
C24 H24B 0.9800 .
C25 O8 1.252(4) .
C25 N17 1.339(4) .
C25 N18 1.346(4) .
C26 N19 1.446(5) .
C26 N17 1.456(4) .
C26 C27 1.551(5) .
C26 H26 0.9900 .
C27 N20 1.437(4) .
C27 N18 1.444(4) .
C27 H27 0.9900 .
C28 O11 1.227(4) .
C28 N19 1.371(4) .
C28 N20 1.376(5) .
C29 N21 1.443(4) .
C29 N18 1.447(5) .
C29 H29A 0.9800 .
C29 H29B 0.9800 .
C30 N20 1.428(5) .
C30 N23 1.451(4) .
C30 H30A 0.9800 .
C30 H30B 0.9800 .
C31 O9 1.226(4) .
C31 N21 1.356(4) .
C31 N22 1.374(4) .
C32 N21 1.453(4) .
C32 N23 1.461(4) .
C32 C33 1.542(5) .
C32 H32 0.9900 .
C33 N22 1.436(4) .
C33 N24 1.455(4) .
C33 H33 0.9900 .
C34 O12 1.244(4) .
C34 N24 1.350(4) .
C34 N23 1.357(4) .
C35 N15 1.436(5) 2
C35 N22 1.455(4) .
C35 H35A 0.9800 .
C35 H35B 0.9800 .
C36 N24 1.441(4) .
C36 N13 1.459(4) 2
C36 H36A 0.9800 .
C36 H36B 0.9800 .
N1 C18 1.462(5) 2_654
N3 C17 1.451(5) 2_654
N13 C36 1.459(4) 2
N15 C35 1.436(5) 2

loop_
_platon_squeeze_void_nr
_platon_squeeze_void_average_x
_platon_squeeze_void_average_y
_platon_squeeze_void_average_z
_platon_squeeze_void_volume
_platon_squeeze_void_count_electrons
_platon_squeeze_void_content
1 0.000 0.000 0.000 96 28 ' '
2 -0.113 0.500 0.066 1135 526 ' '
3 0.500 0.000 0.500 98 27 ' '
